data_4101944
loop_
_publ_author_name
'Pradip Bag'
'Mikhail E. Itkis'
'Sushanta K. Pal'
'Bruno Donnadieu'
'Fook S. Tham'
'Hyunsoo Park'
'John A. Schlueter'
'Theo Siegrist'
'Robert C. Haddon'

_publ_section_title
;
 Resonating Valence Bond and \s-Charge Density Wave Phases in a
 Benzannulated Phenalenyl Radical
;
_journal_name_full 'Journal of the American Chemical Society'
_journal_page_first 2684
_journal_page_last 2694
_journal_paper_doi 10.1021/ja908768a
_journal_volume 132
_journal_year 2010
_chemical_formula_sum 'C48 H32 B N2 O2'
_chemical_formula_weight 679.57
_chemical_name_systematic
; 
 ? 
;
_space_group_IT_number 13
_symmetry_cell_setting monoclinic
_symmetry_space_group_name_Hall '-P 2yc'
_symmetry_space_group_name_H-M 'P 1 2/c 1'
_atom_sites_solution_hydrogens geom
_atom_sites_solution_primary direct
_atom_sites_solution_secondary difmap
_audit_creation_method SHELXL-97
_cell_angle_alpha 90.00
_cell_angle_beta 98.9999(5)
_cell_angle_gamma 90.00
_cell_formula_units_Z 2
_cell_length_a 10.0865(3)
_cell_length_b 9.6443(3)
_cell_length_c 17.2734(5)
_cell_measurement_reflns_used 6911
_cell_measurement_temperature 175(2)
_cell_measurement_theta_max 31.31
_cell_measurement_theta_min 2.39
_cell_volume 1659.62(9)
_computing_cell_refinement 'Bruker SAINT'
_computing_data_collection 'Bruker APEX2'
_computing_data_reduction 'Bruker SAINT'
_computing_molecular_graphics 'Bruker SHELXTL'
_computing_publication_material 'Bruker SHELXTL'
_computing_structure_refinement 'SHELXL-97 (Sheldrick, 2008)'
_computing_structure_solution 'SHELXS-97 (Sheldrick, 2008)'
_diffrn_ambient_temperature 175(2)
_diffrn_measured_fraction_theta_full 1.000
_diffrn_measured_fraction_theta_max 1.000
_diffrn_measurement_device_type 'Bruker APEX-II CCD'
_diffrn_measurement_method '\f and \w scans'
_diffrn_radiation_monochromator graphite
_diffrn_radiation_source 'Normal-focus sealed tube'
_diffrn_radiation_type MoK\a
_diffrn_radiation_wavelength 0.71073
_diffrn_reflns_av_R_equivalents 0.0214
_diffrn_reflns_av_sigmaI/netI 0.0147
_diffrn_reflns_limit_h_max 13
_diffrn_reflns_limit_h_min -13
_diffrn_reflns_limit_k_max 12
_diffrn_reflns_limit_k_min -12
_diffrn_reflns_limit_l_max 23
_diffrn_reflns_limit_l_min -23
_diffrn_reflns_number 22188
_diffrn_reflns_theta_full 28.28
_diffrn_reflns_theta_max 28.28
_diffrn_reflns_theta_min 2.04
_exptl_absorpt_coefficient_mu 0.082
_exptl_absorpt_correction_T_max 0.9789
_exptl_absorpt_correction_T_min 0.9686
_exptl_absorpt_correction_type multi-scan
_exptl_absorpt_process_details 'Bruker SADABS'
_exptl_crystal_colour black
_exptl_crystal_density_diffrn 1.360
_exptl_crystal_density_meas ?
_exptl_crystal_density_method 'not measured'
_exptl_crystal_description 'prism frag'
_exptl_crystal_F_000 710
_exptl_crystal_size_max 0.39
_exptl_crystal_size_mid 0.35
_exptl_crystal_size_min 0.26
_refine_diff_density_max 0.293
_refine_diff_density_min -0.173
_refine_diff_density_rms 0.038
_refine_ls_extinction_method none
_refine_ls_goodness_of_fit_ref 1.086
_refine_ls_hydrogen_treatment constr
_refine_ls_matrix_type full
_refine_ls_number_parameters 268
_refine_ls_number_reflns 4124
_refine_ls_number_restraints 77
_refine_ls_restrained_S_all 1.078
_refine_ls_R_factor_all 0.0570
_refine_ls_R_factor_gt 0.0457
_refine_ls_shift/su_max 0.000
_refine_ls_shift/su_mean 0.000
_refine_ls_structure_factor_coef Fsqd
_refine_ls_weighting_details 'calc w=1/[\s^2^(Fo^2^)+(0.0726P)^2^+0.3228P] where P=(Fo^2^+2Fc^2^)/3'
_refine_ls_weighting_scheme calc
_refine_ls_wR_factor_gt 0.1320
_refine_ls_wR_factor_ref 0.1418
_reflns_number_gt 3265
_reflns_number_total 4124
_reflns_threshold_expression >2sigma(I)
_cod_data_source_file ja908768a_si_009.cif
_cod_data_source_block rh158_175k_0m
_cod_depositor_comments
;
The following automatic conversions were performed:

'_exptl_crystal_density_meas' value 'not measured' was changed to '?'
- the value is perceived as not measured.

Automatic conversion script
Id: cif_fix_values 3008 2015-01-20 13:52:24Z robertas 
;
_cod_database_code 4101944

loop_
_symmetry_equiv_pos_as_xyz
'x, y, z'
'-x, y, -z+1/2'
'-x, -y, -z'
'x, -y, z-1/2'

loop_
_atom_site_label
_atom_site_type_symbol
_atom_site_fract_x
_atom_site_fract_y
_atom_site_fract_z
_atom_site_U_iso_or_equiv
_atom_site_adp_type
_atom_site_occupancy
_atom_site_symmetry_multiplicity
_atom_site_calc_flag
_atom_site_refinement_flags
_atom_site_disorder_assembly
_atom_site_disorder_group
B1 B 1.0000 0.7083(2) 0.2500 0.0305(4) Uani 1 2 d S . .
O1 O 1.09303(8) 0.61753(9) 0.21621(5) 0.0351(2) Uani 1 1 d . B .
C1 C 1.16110(15) 0.60544(15) -0.09776(8) 0.0444(3) Uani 1 1 d . . .
H1 H 1.2213 0.5414 -0.1155 0.053 Uiso 1 1 calc R . .
C2 C 1.08979(15) 0.69494(16) -0.15072(8) 0.0479(3) Uani 1 1 d . B .
H2 H 1.1013 0.6917 -0.2042 0.057 Uiso 1 1 calc R . .
C3 C 1.00172(15) 0.78931(15) -0.12688(8) 0.0453(3) Uani 1 1 d . . .
H3 H 0.9580 0.8546 -0.1634 0.054 Uiso 1 1 calc R A 1
C3A C 0.9767(3) 0.7901(3) -0.0521(2) 0.0325(6) Uani 0.759(6) 1 d PU B 1
C4 C 0.8854(2) 0.8847(2) -0.02561(11) 0.0348(5) Uani 0.759(6) 1 d PU B 1
H4 H 0.8359 0.9461 -0.0623 0.042 Uiso 0.759(6) 1 calc PR B 1
C5 C 0.8665(4) 0.8902(3) 0.0505(2) 0.0339(7) Uani 0.759(6) 1 d PU B 1
H5 H 0.8028 0.9540 0.0648 0.041 Uiso 0.759(6) 1 calc PR B 1
C3AD C 1.0093(8) 0.8127(7) -0.0371(5) 0.0266(17) Uani 0.241(6) 1 d PDU B 2
C4D C 0.9451(5) 0.9371(4) -0.0060(3) 0.0287(17) Uani 0.241(6) 1 d PDU . 2
H4D H 0.8685 0.9669 -0.0464 0.034 Uiso 0.241(6) 1 calc PR B 2
C5D C 0.8918(11) 0.9100(10) 0.0685(5) 0.031(2) Uani 0.241(6) 1 d PDU B 2
H5D H 0.8254 0.9683 0.0848 0.038 Uiso 0.241(6) 1 calc PR B 2
C6 C 0.93965(11) 0.80257(12) 0.11083(7) 0.0323(3) Uani 1 1 d D . .
C6A C 1.03500(12) 0.70663(12) 0.08658(7) 0.0334(3) Uani 1 1 d . B .
C7 C 1.10601(11) 0.61649(12) 0.14060(7) 0.0305(2) Uani 1 1 d . . .
C7A C 1.20063(11) 0.51876(12) 0.11800(7) 0.0325(3) Uani 1 1 d . B .
C8 C 1.27339(12) 0.42951(13) 0.17377(8) 0.0372(3) Uani 1 1 d . . .
H8 H 1.2578 0.4318 0.2266 0.045 Uiso 1 1 calc R B .
C9 C 1.36680(14) 0.33899(14) 0.15238(9) 0.0454(3) Uani 1 1 d . B .
H9 H 1.4152 0.2788 0.1902 0.054 Uiso 1 1 calc R . .
C10 C 1.39017(16) 0.33589(16) 0.07502(10) 0.0512(4) Uani 1 1 d . . .
H10 H 1.4558 0.2747 0.0605 0.061 Uiso 1 1 calc R B .
C11 C 1.31900(15) 0.42060(15) 0.01978(9) 0.0465(3) Uani 1 1 d . B .
H11 H 1.3355 0.4161 -0.0328 0.056 Uiso 1 1 calc R . .
C11A C 1.22186(12) 0.51420(13) 0.03906(8) 0.0359(3) Uani 1 1 d . . .
C11B C 1.14704(13) 0.60651(13) -0.01837(8) 0.0359(3) Uani 1 1 d . B .
C11C C 1.05556(12) 0.70239(13) 0.00620(7) 0.0356(3) Uani 1 1 d D . .
N1 N 0.91888(9) 0.79903(11) 0.18660(6) 0.0334(2) Uani 1 1 d . B .
C12 C 0.82338(12) 0.89669(13) 0.21303(8) 0.0369(3) Uani 1 1 d . . .
H12A H 0.8491 0.9922 0.2004 0.044 Uiso 1 1 calc R B .
H12B H 0.8307 0.8898 0.2707 0.044 Uiso 1 1 calc R . .
C13 C 0.67823(12) 0.87278(13) 0.17682(8) 0.0364(3) Uani 1 1 d . B .
C14 C 0.59667(15) 0.98258(16) 0.14874(13) 0.0660(5) Uani 1 1 d . . .
H14 H 0.6312 1.0744 0.1527 0.079 Uiso 1 1 calc R B .
C15 C 0.46385(16) 0.95946(19) 0.11454(15) 0.0803(7) Uani 1 1 d . B .
H15 H 0.4087 1.0355 0.0950 0.096 Uiso 1 1 calc R . .
C16 C 0.41251(14) 0.82774(17) 0.10900(11) 0.0565(4) Uani 1 1 d . . .
H16 H 0.3219 0.8121 0.0859 0.068 Uiso 1 1 calc R B .
C17 C 0.49326(14) 0.71853(15) 0.13717(9) 0.0481(3) Uani 1 1 d . B .
H17 H 0.4584 0.6269 0.1333 0.058 Uiso 1 1 calc R . .
C18 C 0.62477(13) 0.74090(14) 0.17105(8) 0.0406(3) Uani 1 1 d . . .
H18 H 0.6792 0.6644 0.1907 0.049 Uiso 1 1 calc R B .

loop_
_atom_site_aniso_label
_atom_site_aniso_U_11
_atom_site_aniso_U_22
_atom_site_aniso_U_33
_atom_site_aniso_U_23
_atom_site_aniso_U_13
_atom_site_aniso_U_12
B1 0.0255(8) 0.0340(9) 0.0325(9) 0.000 0.0062(7) 0.000
O1 0.0300(4) 0.0369(5) 0.0394(5) 0.0038(3) 0.0088(3) 0.0049(3)
C1 0.0485(8) 0.0439(7) 0.0428(7) -0.0054(6) 0.0129(6) 0.0006(6)
C2 0.0559(8) 0.0503(8) 0.0385(7) -0.0013(6) 0.0105(6) -0.0038(6)
C3 0.0521(8) 0.0403(7) 0.0444(7) 0.0100(6) 0.0101(6) -0.0019(6)
C3A 0.0306(13) 0.0289(11) 0.0356(13) 0.0031(9) -0.0023(9) -0.0085(9)
C4 0.0312(9) 0.0325(9) 0.0377(9) 0.0059(7) -0.0043(7) -0.0042(7)
C5 0.0284(12) 0.0290(12) 0.0433(15) 0.0012(11) 0.0021(11) 0.0003(10)
C3AD 0.027(4) 0.032(3) 0.022(3) -0.005(2) 0.008(3) -0.015(3)
C4D 0.033(3) 0.026(3) 0.026(2) 0.0058(19) 0.002(2) 0.006(2)
C5D 0.038(5) 0.030(3) 0.029(4) -0.007(3) 0.013(3) -0.008(3)
C6 0.0258(5) 0.0311(6) 0.0410(6) 0.0052(5) 0.0082(5) -0.0017(4)
C6A 0.0304(6) 0.0298(6) 0.0422(6) 0.0059(5) 0.0125(5) -0.0007(4)
C7 0.0252(5) 0.0305(6) 0.0372(6) 0.0022(4) 0.0095(4) -0.0028(4)
C7A 0.0273(5) 0.0283(5) 0.0426(6) 0.0008(5) 0.0080(5) -0.0023(4)
C8 0.0334(6) 0.0339(6) 0.0445(7) 0.0015(5) 0.0065(5) 0.0019(5)
C9 0.0428(7) 0.0372(7) 0.0554(8) 0.0017(6) 0.0052(6) 0.0094(6)
C10 0.0512(8) 0.0430(8) 0.0619(9) -0.0030(7) 0.0170(7) 0.0158(6)
C11 0.0494(8) 0.0424(7) 0.0508(8) -0.0027(6) 0.0176(6) 0.0079(6)
C11A 0.0341(6) 0.0316(6) 0.0434(7) -0.0009(5) 0.0108(5) -0.0020(5)
C11B 0.0357(6) 0.0322(6) 0.0411(6) 0.0002(5) 0.0108(5) -0.0038(5)
C11C 0.0362(6) 0.0315(6) 0.0410(6) 0.0063(5) 0.0118(5) -0.0016(5)
N1 0.0234(4) 0.0340(5) 0.0431(6) -0.0018(4) 0.0056(4) 0.0017(4)
C12 0.0277(6) 0.0347(6) 0.0485(7) -0.0054(5) 0.0069(5) 0.0015(5)
C13 0.0257(5) 0.0361(6) 0.0488(7) -0.0036(5) 0.0097(5) 0.0011(5)
C14 0.0340(7) 0.0335(7) 0.1257(16) -0.0009(8) -0.0029(8) 0.0012(6)
C15 0.0348(8) 0.0461(9) 0.152(2) 0.0050(10) -0.0117(10) 0.0080(7)
C16 0.0261(6) 0.0534(9) 0.0880(12) -0.0042(8) 0.0026(7) -0.0028(6)
C17 0.0350(7) 0.0420(7) 0.0681(9) -0.0033(6) 0.0106(6) -0.0078(6)
C18 0.0328(6) 0.0364(7) 0.0528(8) 0.0020(5) 0.0071(5) -0.0004(5)

loop_
_atom_type_symbol
_atom_type_description
_atom_type_scat_dispersion_real
_atom_type_scat_dispersion_imag
_atom_type_scat_source
C C 0.0033 0.0016 'International Tables Vol C Tables 4.2.6.8 and 6.1.1.4'
H H 0.0000 0.0000 'International Tables Vol C Tables 4.2.6.8 and 6.1.1.4'
B B 0.0013 0.0007 'International Tables Vol C Tables 4.2.6.8 and 6.1.1.4'
N N 0.0061 0.0033 'International Tables Vol C Tables 4.2.6.8 and 6.1.1.4'
O O 0.0106 0.0060 'International Tables Vol C Tables 4.2.6.8 and 6.1.1.4'

loop_
_geom_angle_atom_site_label_1
_geom_angle_atom_site_label_2
_geom_angle_atom_site_label_3
_geom_angle
_geom_angle_site_symmetry_1
_geom_angle_site_symmetry_3
_geom_angle_publ_flag
O1 B1 O1 106.83(14) 2_755 . ?
O1 B1 N1 111.02(5) 2_755 2_755 ?
O1 B1 N1 108.72(5) . 2_755 ?
O1 B1 N1 108.72(5) 2_755 . ?
O1 B1 N1 111.02(5) . . ?
N1 B1 N1 110.48(14) 2_755 . ?
C7 O1 B1 124.08(8) . . ?
C2 C1 C11B 121.59(13) . . ?
C2 C1 H1 119.2 . . ?
C11B C1 H1 119.2 . . ?
C1 C2 C3 120.64(13) . . ?
C1 C2 H2 119.7 . . ?
C3 C2 H2 119.7 . . ?
C3A C3 C2 120.89(17) . . ?
C3A C3 C3AD 15.6(3) . . ?
C2 C3 C3AD 117.3(3) . . ?
C3A C3 H3 119.6 . . ?
C2 C3 H3 119.6 . . ?
C3AD C3 H3 120.7 . . ?
C3 C3A C4 122.5(2) . . ?
C3 C3A C11C 119.6(2) . . ?
C4 C3A C11C 117.5(3) . . ?
C5 C4 C3A 122.2(2) . . ?
C5 C4 H4 118.9 . . ?
C3A C4 H4 118.9 . . ?
C4 C5 C6 122.7(3) . . ?
C4 C5 H5 118.7 . . ?
C6 C5 H5 118.7 . . ?
C11C C3AD C4D 124.5(6) . . ?
C11C C3AD C3 113.5(5) . . ?
C4D C3AD C3 121.0(5) . . ?
C5D C4D C3AD 113.7(6) . . ?
C5D C4D C4D 110.5(6) . 3_775 ?
C3AD C4D C4D 108.5(5) . 3_775 ?
C5D C4D H4D 108.0 . . ?
C3AD C4D H4D 108.0 . . ?
C4D C4D H4D 108.0 3_775 . ?
C6 C5D C4D 117.8(8) . . ?
C6 C5D H5D 121.1 . . ?
C4D C5D H5D 121.1 . . ?
C5D C6 N1 117.2(4) . . ?
C5D C6 C6A 123.2(4) . . ?
N1 C6 C6A 118.29(10) . . ?
C5D C6 C5 16.4(5) . . ?
N1 C6 C5 124.69(18) . . ?
C6A C6 C5 116.90(18) . . ?
C7 C6A C11C 119.62(11) . . ?
C7 C6A C6 120.21(11) . . ?
C11C C6A C6 120.16(11) . . ?
O1 C7 C6A 122.28(10) . . ?
O1 C7 C7A 116.23(10) . . ?
C6A C7 C7A 121.47(11) . . ?
C8 C7A C11A 119.94(11) . . ?
C8 C7A C7 120.76(11) . . ?
C11A C7A C7 119.29(11) . . ?
C9 C8 C7A 120.59(12) . . ?
C9 C8 H8 119.7 . . ?
C7A C8 H8 119.7 . . ?
C8 C9 C10 119.78(13) . . ?
C8 C9 H9 120.1 . . ?
C10 C9 H9 120.1 . . ?
C11 C10 C9 120.41(12) . . ?
C11 C10 H10 119.8 . . ?
C9 C10 H10 119.8 . . ?
C10 C11 C11A 121.65(13) . . ?
C10 C11 H11 119.2 . . ?
C11A C11 H11 119.2 . . ?
C11 C11A C7A 117.61(12) . . ?
C11 C11A C11B 122.46(12) . . ?
C7A C11A C11B 119.91(11) . . ?
C1 C11B C11C 117.93(12) . . ?
C1 C11B C11A 122.86(12) . . ?
C11C C11B C11A 119.22(11) . . ?
C3AD C11C C11B 122.5(4) . . ?
C3AD C11C C6A 115.2(4) . . ?
C11B C11C C6A 120.48(11) . . ?
C3AD C11C C3A 17.7(3) . . ?
C11B C11C C3A 118.90(17) . . ?
C6A C11C C3A 120.50(17) . . ?
C6 N1 C12 119.38(10) . . ?
C6 N1 B1 123.84(9) . . ?
C12 N1 B1 116.47(9) . . ?
N1 C12 C13 114.30(10) . . ?
N1 C12 H12A 108.7 . . ?
C13 C12 H12A 108.7 . . ?
N1 C12 H12B 108.7 . . ?
C13 C12 H12B 108.7 . . ?
H12A C12 H12B 107.6 . . ?
C18 C13 C14 118.48(12) . . ?
C18 C13 C12 120.75(11) . . ?
C14 C13 C12 120.77(12) . . ?
C13 C14 C15 120.39(14) . . ?
C13 C14 H14 119.8 . . ?
C15 C14 H14 119.8 . . ?
C16 C15 C14 120.36(15) . . ?
C16 C15 H15 119.8 . . ?
C14 C15 H15 119.8 . . ?
C15 C16 C17 119.34(14) . . ?
C15 C16 H16 120.3 . . ?
C17 C16 H16 120.3 . . ?
C16 C17 C18 120.51(13) . . ?
C16 C17 H17 119.7 . . ?
C18 C17 H17 119.7 . . ?
C13 C18 C17 120.92(13) . . ?
C13 C18 H18 119.5 . . ?
C17 C18 H18 119.5 . . ?

loop_
_geom_bond_atom_site_label_1
_geom_bond_atom_site_label_2
_geom_bond_distance
_geom_bond_site_symmetry_2
_geom_bond_publ_flag
B1 O1 1.4695(14) 2_755 ?
B1 O1 1.4695(14) . ?
B1 N1 1.5342(15) 2_755 ?
B1 N1 1.5342(15) . ?
O1 C7 1.3329(14) . ?
C1 C2 1.376(2) . ?
C1 C11B 1.4006(18) . ?
C1 H1 0.9500 . ?
C2 C3 1.379(2) . ?
C2 H2 0.9500 . ?
C3 C3A 1.354(4) . ?
C3 C3AD 1.558(8) . ?
C3 H3 0.9500 . ?
C3A C4 1.423(4) . ?
C3A C11C 1.453(3) . ?
C4 C5 1.359(4) . ?
C4 H4 0.9500 . ?
C5 C6 1.450(3) . ?
C5 H5 0.9500 . ?
C3AD C11C 1.341(7) . ?
C3AD C4D 1.502(7) . ?
C4D C5D 1.494(8) . ?
C4D C4D 1.634(9) 3_775 ?
C4D H4D 1.0000 . ?
C5D C6 1.315(9) . ?
C5D H5D 0.9500 . ?
C6 N1 1.3578(16) . ?
C6 C6A 1.4432(16) . ?
C6A C7 1.3894(17) . ?
C6A C11C 1.4361(17) . ?
C7 C7A 1.4381(16) . ?
C7A C8 1.4094(17) . ?
C7A C11A 1.4136(17) . ?
C8 C9 1.3768(18) . ?
C8 H8 0.9500 . ?
C9 C10 1.393(2) . ?
C9 H9 0.9500 . ?
C10 C11 1.371(2) . ?
C10 H10 0.9500 . ?
C11 C11A 1.4100(18) . ?
C11 H11 0.9500 . ?
C11A C11B 1.4532(18) . ?
C11B C11C 1.4174(17) . ?
N1 C12 1.4700(15) . ?
C12 C13 1.5170(17) . ?
C12 H12A 0.9900 . ?
C12 H12B 0.9900 . ?
C13 C18 1.3790(18) . ?
C13 C14 1.3816(19) . ?
C14 C15 1.395(2) . ?
C14 H14 0.9500 . ?
C15 C16 1.370(2) . ?
C15 H15 0.9500 . ?
C16 C17 1.373(2) . ?
C16 H16 0.9500 . ?
C17 C18 1.3805(18) . ?
C17 H17 0.9500 . ?
C18 H18 0.9500 . ?

loop_
_geom_torsion_atom_site_label_1
_geom_torsion_atom_site_label_2
_geom_torsion_atom_site_label_3
_geom_torsion_atom_site_label_4
_geom_torsion
_geom_torsion_site_symmetry_1
_geom_torsion_site_symmetry_2
_geom_torsion_site_symmetry_3
_geom_torsion_site_symmetry_4
_geom_torsion_publ_flag
O1 B1 O1 C7 119.40(11) 2_755 . . . ?
N1 B1 O1 C7 -120.72(10) 2_755 . . . ?
N1 B1 O1 C7 1.01(15) . . . . ?
C11B C1 C2 C3 0.1(2) . . . . ?
C1 C2 C3 C3A -4.4(3) . . . . ?
C1 C2 C3 C3AD 13.0(4) . . . . ?
C2 C3 C3A C4 -179.23(18) . . . . ?
C3AD C3 C3A C4 99.6(13) . . . . ?
C2 C3 C3A C11C 7.7(3) . . . . ?
C3AD C3 C3A C11C -73.5(13) . . . . ?
C3 C3A C4 C5 -176.2(2) . . . . ?
C11C C3A C4 C5 -2.9(3) . . . . ?
C3A C4 C5 C6 1.4(4) . . . . ?
C3A C3 C3AD C11C 80.1(13) . . . . ?
C2 C3 C3AD C11C -27.2(7) . . . . ?
C3A C3 C3AD C4D -88.9(14) . . . . ?
C2 C3 C3AD C4D 163.8(4) . . . . ?
C11C C3AD C4D C5D -20.8(10) . . . . ?
C3 C3AD C4D C5D 146.9(6) . . . . ?
C11C C3AD C4D C4D 102.5(8) . . . 3_775 ?
C3 C3AD C4D C4D -89.8(7) . . . 3_775 ?
C3AD C4D C5D C6 20.5(10) . . . . ?
C4D C4D C5D C6 -101.8(8) 3_775 . . . ?
C4D C5D C6 N1 163.0(5) . . . . ?
C4D C5D C6 C6A -3.4(10) . . . . ?
C4D C5D C6 C5 -75.5(19) . . . . ?
C4 C5 C6 C5D 116(2) . . . . ?
C4 C5 C6 N1 -176.20(19) . . . . ?
C4 C5 C6 C6A -0.3(3) . . . . ?
C5D C6 C6A C7 164.4(6) . . . . ?
N1 C6 C6A C7 -1.94(17) . . . . ?
C5 C6 C6A C7 -178.11(18) . . . . ?
C5D C6 C6A C11C -16.6(6) . . . . ?
N1 C6 C6A C11C 177.13(10) . . . . ?
C5 C6 C6A C11C 1.0(2) . . . . ?
B1 O1 C7 C6A 2.54(17) . . . . ?
B1 O1 C7 C7A -178.97(10) . . . . ?
C11C C6A C7 O1 178.67(10) . . . . ?
C6 C6A C7 O1 -2.25(17) . . . . ?
C11C C6A C7 C7A 0.26(17) . . . . ?
C6 C6A C7 C7A 179.34(10) . . . . ?
O1 C7 C7A C8 0.51(16) . . . . ?
C6A C7 C7A C8 179.01(11) . . . . ?
O1 C7 C7A C11A -178.54(10) . . . . ?
C6A C7 C7A C11A -0.03(17) . . . . ?
C11A C7A C8 C9 0.99(19) . . . . ?
C7 C7A C8 C9 -178.05(11) . . . . ?
C7A C8 C9 C10 0.3(2) . . . . ?
C8 C9 C10 C11 -1.2(2) . . . . ?
C9 C10 C11 C11A 0.8(2) . . . . ?
C10 C11 C11A C7A 0.5(2) . . . . ?
C10 C11 C11A C11B 178.92(13) . . . . ?
C8 C7A C11A C11 -1.35(18) . . . . ?
C7 C7A C11A C11 177.70(11) . . . . ?
C8 C7A C11A C11B -179.85(11) . . . . ?
C7 C7A C11A C11B -0.80(17) . . . . ?
C2 C1 C11B C11C 0.5(2) . . . . ?
C2 C1 C11B C11A -179.41(13) . . . . ?
C11 C11A C11B C1 2.9(2) . . . . ?
C7A C11A C11B C1 -178.64(12) . . . . ?
C11 C11A C11B C11C -177.02(12) . . . . ?
C7A C11A C11B C11C 1.40(18) . . . . ?
C4D C3AD C11C C11B -162.0(4) . . . . ?
C3 C3AD C11C C11B 29.4(7) . . . . ?
C4D C3AD C11C C6A 2.5(8) . . . . ?
C3 C3AD C11C C6A -166.0(4) . . . . ?
C4D C3AD C11C C3A 114.3(19) . . . . ?
C3 C3AD C11C C3A -54.3(13) . . . . ?
C1 C11B C11C C3AD -17.4(5) . . . . ?
C11A C11B C11C C3AD 162.6(4) . . . . ?
C1 C11B C11C C6A 178.86(11) . . . . ?
C11A C11B C11C C6A -1.18(18) . . . . ?
C1 C11B C11C C3A 2.7(2) . . . . ?
C11A C11B C11C C3A -177.30(16) . . . . ?
C7 C6A C11C C3AD -164.5(4) . . . . ?
C6 C6A C11C C3AD 16.4(4) . . . . ?
C7 C6A C11C C11B 0.37(18) . . . . ?
C6 C6A C11C C11B -178.71(11) . . . . ?
C7 C6A C11C C3A 176.42(16) . . . . ?
C6 C6A C11C C3A -2.7(2) . . . . ?
C3 C3A C11C C3AD 99.8(16) . . . . ?
C4 C3A C11C C3AD -73.6(15) . . . . ?
C3 C3A C11C C11B -6.9(3) . . . . ?
C4 C3A C11C C11B 179.69(15) . . . . ?
C3 C3A C11C C6A 177.01(17) . . . . ?
C4 C3A C11C C6A 3.6(3) . . . . ?
C5D C6 N1 C12 12.2(5) . . . . ?
C6A C6 N1 C12 179.33(10) . . . . ?
C5 C6 N1 C12 -4.8(2) . . . . ?
C5D C6 N1 B1 -161.3(5) . . . . ?
C6A C6 N1 B1 5.84(17) . . . . ?
C5 C6 N1 B1 -178.31(19) . . . . ?
O1 B1 N1 C6 -122.57(10) 2_755 . . . ?
O1 B1 N1 C6 -5.32(16) . . . . ?
N1 B1 N1 C6 115.37(11) 2_755 . . . ?
O1 B1 N1 C12 63.77(14) 2_755 . . . ?
O1 B1 N1 C12 -178.99(9) . . . . ?
N1 B1 N1 C12 -58.29(8) 2_755 . . . ?
C6 N1 C12 C13 66.94(14) . . . . ?
B1 N1 C12 C13 -119.10(12) . . . . ?
N1 C12 C13 C18 44.77(17) . . . . ?
N1 C12 C13 C14 -135.09(15) . . . . ?
C18 C13 C14 C15 -0.8(3) . . . . ?
C12 C13 C14 C15 179.10(18) . . . . ?
C13 C14 C15 C16 0.5(4) . . . . ?
C14 C15 C16 C17 -0.3(3) . . . . ?
C15 C16 C17 C18 0.2(3) . . . . ?
C14 C13 C18 C17 0.8(2) . . . . ?
C12 C13 C18 C17 -179.10(12) . . . . ?
C16 C17 C18 C13 -0.5(2) . . . . ?
